data_7009429
loop_
_publ_author_name
'Constable, Edwin C.'
'Housecroft, Catherine E.'
'Neuburger, Markus'
'Phillips, David'
'Raithby, Paul R.'
'Schofield, Emma'
'Sparr, Emma'
'Tocher, Derek A.'
'Zehnder, Margareta'
'Zimmermann, Yves'

_publ_section_title
;
 Development of supramolecular structure through alkylation of pendant
 pyridyl functionality
;
_journal_issue 13
_journal_name_full 'Journal of the Chemical Society, Dalton Transactions'
_journal_page_first 2219
_journal_paper_doi 10.1039/b000940g
_journal_year 2000
_chemical_formula_sum 'C58 H48 F24 Fe N10 P4'
_chemical_formula_weight 1520.79
_chemical_name_systematic
;

 ?

;
_space_group_IT_number 2
_symmetry_cell_setting triclinic
_symmetry_space_group_name_Hall '-P 1'
_symmetry_space_group_name_H-M 'P -1'
_atom_sites_solution_hydrogens geom
_atom_sites_solution_primary direct
_atom_sites_solution_secondary difmap
_audit_creation_method SHELXL
_cell_angle_alpha 97.31(3)
_cell_angle_beta 106.67(3)
_cell_angle_gamma 65.50(3)
_cell_formula_units_Z 2
_cell_length_a 15.844(9)
_cell_length_b 16.940(7)
_cell_length_c 13.393(3)
_cell_measurement_reflns_used 25
_cell_measurement_temperature 293(2)
_cell_measurement_theta_max 45
_cell_measurement_theta_min 30
_cell_volume 3133(2)
_computing_structure_refinement 'SHELXL-93 (Sheldrick, 1993)'
_computing_structure_solution 'SHELXS-86 (Sheldrick, 1990)'
_diffrn_ambient_temperature 150
_diffrn_measurement_device AFC7R
_diffrn_measurement_method 'omega 2theta scans'
_diffrn_radiation_monochromator graphite
_diffrn_radiation_source 'fine-focus sealed tube'
_diffrn_radiation_type MoK\a
_diffrn_radiation_wavelength 0.71069
_diffrn_reflns_av_R_equivalents 0.0488
_diffrn_reflns_av_sigmaI/netI 0.1143
_diffrn_reflns_limit_h_max 17
_diffrn_reflns_limit_h_min 0
_diffrn_reflns_limit_k_max 18
_diffrn_reflns_limit_k_min -16
_diffrn_reflns_limit_l_max 13
_diffrn_reflns_limit_l_min -14
_diffrn_reflns_number 8598
_diffrn_reflns_theta_max 22.50
_diffrn_reflns_theta_min 2.60
_diffrn_standards_decay_% 0.1%
_diffrn_standards_interval_count 200
_diffrn_standards_number 3
_exptl_absorpt_coefficient_mu 0.463
_exptl_absorpt_correction_T_max 0.999
_exptl_absorpt_correction_T_min 0.897
_exptl_absorpt_correction_type empirical
_exptl_crystal_colour 'v dark blue'
_exptl_crystal_density_diffrn 1.612
_exptl_crystal_description prism
_exptl_crystal_F_000 1536
_exptl_crystal_size_max 0.30
_exptl_crystal_size_mid 0.30
_exptl_crystal_size_min 0.15
_refine_diff_density_max 1.427
_refine_diff_density_min -0.870
_refine_diff_density_rms 0.097
_refine_ls_extinction_method none
_refine_ls_goodness_of_fit_all 1.022
_refine_ls_goodness_of_fit_obs 1.112
_refine_ls_matrix_type full
_refine_ls_number_parameters 837
_refine_ls_number_reflns 8163
_refine_ls_number_restraints 0
_refine_ls_restrained_S_all 1.024
_refine_ls_restrained_S_obs 1.112
_refine_ls_R_factor_all 0.1546
_refine_ls_R_factor_obs 0.0827
_refine_ls_shift/esd_max 0.028
_refine_ls_shift/esd_mean 0.001
_refine_ls_structure_factor_coef Fsqd
_refine_ls_weighting_details 'w=1/[\s^2^(Fo^2^)+(0.0636P)^2^+24.0548P] where P=(Fo^2^+2Fc^2^)/3'
_refine_ls_weighting_scheme calc
_refine_ls_wR_factor_all 0.2177
_refine_ls_wR_factor_obs 0.1736
_reflns_number_observed 4717
_reflns_number_total 8165
_reflns_observed_criterion >2sigma(I)
_cod_data_source_file b000940g.txt
_cod_data_source_block dp9602
_cod_depositor_comments
;
The following automatic conversions were performed:
'_symmetry_cell_setting' value 'Triclinic' changed to 'triclinic'
according to '/home/adriana/struct/CIF-dictionaries/cif_core.dic'
dictionary named 'cif_core.dic' version 2.4.1 from 2010-06-29.

Automatic conversion script
Id: cif_fix_enum 1555 2011-01-17 13:19:09Z saulius 

The following automatic conversions were performed:

'_diffrn_ambient_temperature' value '150K' was changed to '150' - the
value should be numeric and without a unit designator.

Automatic conversion script
Id: cif_fix_values 1569 2011-02-09 13:29:24Z adriana 

The following automatic conversions were performed:

'_refine_ls_weighting_scheme' value 'calc
w=1/[\s^2^(Fo^2^)+(0.0636P)^2^+24.0548P] where P=(Fo^2^+2Fc^2^)/3'
was changed to 'calc'. New tag '_refine_ls_weighting_details' was
created. The value of the new tag was set to
'w=1/[\s^2^(Fo^2^)+(0.0636P)^2^+24.0548P] where P=(Fo^2^+2Fc^2^)/3'.

Automatic conversion script
Id: cif_fix_values 3143 2015-03-26 13:38:13Z robertas 
;
_cod_original_cell_volume 3133.4(23)
_cod_original_sg_symbol_H-M P-1
_cod_database_code 7009429

loop_
_symmetry_equiv_pos_as_xyz
'x, y, z'
'-x, -y, -z'

loop_
_atom_site_aniso_label
_atom_site_aniso_U_11
_atom_site_aniso_U_22
_atom_site_aniso_U_33
_atom_site_aniso_U_23
_atom_site_aniso_U_13
_atom_site_aniso_U_12
Fe1 0.0264(8) 0.0271(8) 0.0229(8) 0.0052(6) -0.0059(6) -0.0149(6)
P1 0.050(2) 0.032(2) 0.040(2) 0.0059(13) 0.0154(14) -0.0150(13)
P2 0.0317(14) 0.0309(15) 0.0265(14) 0.0047(11) 0.0011(11) -0.0157(12)
P3 0.038(2) 0.037(2) 0.029(2) -0.002(2) 0.001(2) -0.020(2)
P4 0.040(2) 0.056(2) 0.029(2) -0.0021(13) 0.0027(13) -0.0226(15)
P5 0.054(3) 0.081(4) 0.153(6) 0.068(4) -0.050(4) -0.033(3)
F1 0.081(6) 0.081(6) 0.140(8) 0.000(5) 0.002(5) -0.048(5)
F2 0.151(8) 0.052(5) 0.067(5) 0.015(4) 0.044(5) -0.011(5)
F3 0.064(4) 0.035(4) 0.065(4) 0.015(3) 0.000(3) -0.021(3)
F4 0.054(5) 0.079(6) 0.278(14) 0.039(7) -0.057(7) -0.028(5)
F5 0.263(12) 0.033(4) 0.083(6) 0.012(4) 0.115(7) 0.002(6)
F6 0.173(8) 0.031(4) 0.064(5) -0.004(3) 0.069(5) -0.036(4)
F7 0.041(3) 0.050(4) 0.028(3) 0.008(3) -0.001(3) -0.021(3)
F8 0.052(4) 0.033(3) 0.036(3) 0.009(3) 0.001(3) -0.020(3)
F9 0.034(3) 0.059(4) 0.055(4) 0.004(3) 0.010(3) -0.024(3)
F10 0.042(3) 0.041(3) 0.035(3) 0.008(3) -0.008(3) -0.020(3)
F11 0.049(4) 0.033(3) 0.038(3) 0.001(3) 0.002(3) -0.018(3)
F12 0.040(3) 0.061(4) 0.038(3) 0.008(3) 0.009(3) -0.026(3)
F13 0.138(7) 0.104(6) 0.045(4) 0.012(4) -0.032(4) -0.091(6)
F14 0.081(5) 0.120(7) 0.136(8) -0.058(6) 0.068(5) -0.063(5)
F15 0.085(5) 0.046(4) 0.061(4) 0.005(3) -0.011(4) -0.035(4)
F16 0.078(5) 0.102(6) 0.039(4) -0.004(4) 0.016(3) -0.053(4)
F17 0.070(5) 0.040(4) 0.080(5) -0.001(3) 0.013(4) -0.027(3)
F18 0.051(4) 0.057(4) 0.050(4) -0.002(3) 0.020(3) -0.011(3)
F19 0.039(4) 0.060(4) 0.054(4) 0.015(3) 0.003(3) -0.003(3)
F20 0.043(4) 0.157(8) 0.069(5) 0.053(5) -0.026(4) -0.038(5)
F21 0.126(7) 0.104(6) 0.066(5) -0.038(4) 0.043(5) -0.090(5)
F22 0.073(6) 0.143(9) 0.171(10) 0.070(7) -0.072(6) -0.061(6)
F24 0.068(6) 0.107(7) 0.179(10) 0.070(7) -0.026(6) -0.039(5)
N1 0.033(5) 0.029(4) 0.018(4) -0.004(3) 0.005(4) -0.020(4)
N2 0.025(4) 0.018(4) 0.021(4) 0.002(3) -0.005(3) -0.011(3)
N3 0.035(5) 0.029(5) 0.020(4) 0.006(3) -0.007(4) -0.015(4)
N4 0.033(5) 0.027(4) 0.021(4) 0.002(3) 0.003(4) -0.013(4)
N5 0.028(5) 0.024(4) 0.020(4) 0.005(3) -0.005(3) -0.016(4)
N6 0.029(5) 0.029(5) 0.039(5) 0.002(4) -0.009(4) -0.013(4)
N7 0.021(4) 0.037(5) 0.051(6) -0.005(4) 0.010(4) -0.018(4)
N8 0.032(5) 0.032(5) 0.034(5) 0.003(4) -0.003(4) -0.017(4)
N9 0.133(11) 0.076(9) 0.071(8) -0.010(7) 0.052(8) -0.051(8)
N10 0.297(28) 0.069(12) 0.186(21) 0.001(12) 0.144(21) -0.009(13)
C1 0.030(5) 0.036(6) 0.030(6) -0.007(5) 0.006(5) -0.020(5)
C2 0.042(6) 0.051(7) 0.022(5) 0.003(5) 0.008(5) -0.032(5)
C3 0.046(6) 0.038(6) 0.020(5) 0.011(4) 0.003(5) -0.022(5)
C4 0.029(5) 0.036(6) 0.026(5) 0.000(4) 0.002(4) -0.020(5)
C5 0.028(5) 0.024(5) 0.022(5) 0.002(4) -0.001(4) -0.014(4)
C6 0.020(5) 0.022(5) 0.019(5) 0.004(4) 0.000(4) -0.005(4)
C7 0.021(5) 0.022(5) 0.017(5) 0.000(4) -0.004(4) -0.006(4)
C8 0.025(5) 0.018(5) 0.030(5) 0.000(4) 0.003(4) -0.013(4)
C9 0.034(6) 0.038(6) 0.026(5) 0.004(5) 0.002(5) -0.024(5)
C10 0.028(5) 0.030(5) 0.020(5) 0.003(4) -0.005(4) -0.020(4)
C11 0.030(5) 0.027(5) 0.019(5) 0.006(4) -0.010(4) -0.016(4)
C12 0.038(6) 0.039(6) 0.043(6) 0.015(5) 0.000(5) -0.024(5)
C13 0.042(7) 0.044(7) 0.044(7) 0.022(5) -0.003(5) -0.020(5)
C14 0.045(7) 0.048(7) 0.035(6) 0.015(5) -0.012(5) -0.026(6)
C15 0.034(6) 0.043(6) 0.033(6) 0.010(5) -0.012(5) -0.023(5)
C22 0.025(6) 0.057(8) 0.155(14) -0.024(8) 0.017(7) -0.028(6)
C23 0.025(5) 0.024(5) 0.036(6) 0.006(4) 0.006(4) -0.007(4)
F23 0.079(6) 0.091(7) 0.195(11) 0.070(7) -0.030(6) -0.024(5)
C24 0.024(5) 0.034(6) 0.023(5) 0.001(4) 0.006(4) -0.018(4)
C25 0.029(5) 0.015(5) 0.018(5) 0.002(4) 0.007(4) -0.009(4)
C26 0.033(6) 0.030(6) 0.034(6) 0.008(5) 0.001(5) -0.014(5)
C27 0.035(6) 0.036(6) 0.052(7) 0.007(5) 0.007(5) -0.026(5)
C28 0.039(6) 0.039(6) 0.021(5) 0.001(5) 0.002(4) -0.029(5)
C29 0.033(6) 0.035(6) 0.034(6) -0.004(5) 0.010(5) -0.017(5)
C30 0.044(7) 0.034(6) 0.037(6) -0.011(5) 0.028(5) -0.015(5)
C31 0.046(6) 0.034(6) 0.025(5) -0.003(4) 0.012(5) -0.028(5)
C32 0.037(6) 0.037(6) 0.014(5) 0.007(4) -0.001(4) -0.026(5)
C33 0.033(6) 0.026(5) 0.011(5) 0.002(4) 0.002(4) -0.016(4)
C34 0.035(6) 0.036(6) 0.018(5) -0.002(4) 0.002(4) -0.025(5)
C35 0.034(6) 0.029(6) 0.018(5) 0.006(4) -0.007(4) -0.019(5)
C36 0.022(5) 0.025(5) 0.034(6) 0.005(5) -0.013(4) -0.005(4)
C37 0.028(6) 0.019(5) 0.032(6) 0.007(4) -0.007(4) -0.007(5)
C38 0.029(6) 0.032(6) 0.047(7) -0.006(5) -0.010(5) -0.015(5)
C39 0.030(7) 0.035(7) 0.134(13) -0.035(8) -0.015(7) 0.000(6)
C40 0.038(8) 0.069(10) 0.195(18) -0.083(11) -0.005(9) -0.006(7)
C41 0.039(8) 0.056(9) 0.157(15) -0.058(9) -0.009(8) -0.014(7)
C42 0.041(7) 0.041(7) 0.063(8) -0.017(6) -0.013(6) -0.022(6)
C43 0.066(8) 0.037(7) 0.032(7) -0.001(5) -0.001(6) 0.005(6)
C44 0.088(10) 0.054(8) 0.038(7) 0.001(6) 0.007(7) -0.007(8)
C45 0.059(9) 0.068(9) 0.069(10) 0.021(8) 0.002(8) -0.005(7)
C46 0.069(10) 0.120(14) 0.073(11) 0.027(10) 0.030(9) 0.026(9)
C47 0.054(8) 0.101(12) 0.062(9) 0.028(8) 0.020(7) 0.009(8)
C48 0.026(6) 0.040(6) 0.040(7) 0.005(5) -0.002(5) -0.016(5)
C49 0.024(5) 0.043(6) 0.039(6) 0.007(5) -0.009(5) -0.019(5)
C50 0.030(6) 0.040(6) 0.034(6) -0.010(5) 0.001(5) -0.011(5)
C51 0.030(6) 0.039(6) 0.030(6) -0.009(5) 0.003(5) -0.015(5)
C52 0.026(5) 0.016(5) 0.026(5) 0.004(4) -0.006(4) -0.006(4)
C53 0.035(6) 0.048(7) 0.025(6) 0.009(5) -0.008(5) -0.024(5)
C54 0.050(7) 0.049(7) 0.021(5) 0.005(5) -0.002(5) -0.030(6)
C55 0.076(9) 0.054(9) 0.047(8) 0.000(7) 0.016(7) -0.026(7)
C56 0.089(11) 0.078(11) 0.119(14) -0.037(10) 0.027(10) -0.037(9)
C57 0.094(13) 0.050(11) 0.109(16) -0.021(10) 0.019(12) 0.007(9)
C58 0.086(12) 0.095(13) 0.106(14) -0.014(11) 0.024(11) -0.005(10)

loop_
_atom_site_label
_atom_site_type_symbol
_atom_site_fract_x
_atom_site_fract_y
_atom_site_fract_z
_atom_site_U_iso_or_equiv
_atom_site_thermal_displace_type
_atom_site_occupancy
_atom_site_calc_flag
_atom_site_refinement_flags
_atom_site_disorder_group
Fe1 Fe 0.13052(9) 0.26175(8) 0.21712(10) 0.0263(4) Uani 1 d . .
P1 P 0.2502(2) -0.0765(2) 0.7054(2) 0.0398(7) Uani 1 d . .
P2 P 0.3396(2) 0.4683(2) 0.1793(2) 0.0296(6) Uani 1 d . .
P3 P 0.0000 0.0000 0.0000 0.0351(9) Uani 1 d S .
P4 P 0.7019(2) 0.4758(2) 0.2984(2) 0.0418(7) Uani 1 d . .
P5 P 0.5000 0.0000 0.5000 0.105(3) Uani 1 d S .
F1 F 0.1401(6) -0.0549(5) 0.6419(7) 0.102(3) Uani 1 d . .
F2 F 0.2701(6) -0.1033(4) 0.5942(6) 0.095(3) Uani 1 d . .
F3 F 0.2281(4) 0.0214(4) 0.6896(5) 0.057(2) Uani 1 d . .
F4 F 0.3550(6) -0.0980(6) 0.7591(10) 0.156(5) Uani 1 d . .
F5 F 0.2161(8) -0.0517(4) 0.8064(6) 0.131(4) Uani 1 d . .
F6 F 0.2698(6) -0.1757(4) 0.7206(5) 0.083(3) Uani 1 d . .
F7 F 0.2762(4) 0.4769(3) 0.0603(4) 0.0403(14) Uani 1 d . .
F8 F 0.3125(4) 0.5703(3) 0.1825(4) 0.0411(14) Uani 1 d . .
F9 F 0.4309(4) 0.4513(4) 0.1399(4) 0.047(2) Uani 1 d . .
F10 F 0.4000(4) 0.4621(3) 0.2977(4) 0.0417(14) Uani 1 d . .
F11 F 0.3641(4) 0.3667(3) 0.1752(4) 0.0416(14) Uani 1 d . .
F12 F 0.2457(4) 0.4868(4) 0.2174(4) 0.0442(15) Uani 1 d . .
F13 F -0.0681(6) 0.0076(5) -0.1128(5) 0.092(3) Uani 1 d . .
F14 F -0.0867(5) 0.0248(6) 0.0479(7) 0.101(3) Uani 1 d . .
F15 F 0.0150(5) -0.0988(4) -0.0013(5) 0.067(2) Uani 1 d . .
F16 F 0.7492(5) 0.4691(5) 0.2058(5) 0.067(2) Uani 1 d . .
F17 F 0.7184(5) 0.5623(4) 0.3391(5) 0.063(2) Uani 1 d . .
F18 F 0.6550(4) 0.4830(4) 0.3929(5) 0.055(2) Uani 1 d . .
F19 F 0.8057(4) 0.4207(4) 0.3706(5) 0.057(2) Uani 1 d . .
F20 F 0.5990(5) 0.5327(6) 0.2300(6) 0.094(3) Uani 1 d . .
F21 F 0.6872(6) 0.3892(5) 0.2601(5) 0.083(2) Uani 1 d . .
F22 F 0.4259(6) -0.0052(6) 0.3934(8) 0.140(4) Uani 1 d . .
F24 F 0.5571(6) 0.0244(6) 0.4353(8) 0.123(4) Uani 1 d . .
N1 N 0.0938(5) 0.3272(4) 0.0883(5) 0.024(2) Uani 1 d . .
N2 N 0.0105(5) 0.2561(4) 0.1542(5) 0.023(2) Uani 1 d . .
N3 N 0.1295(5) 0.1881(5) 0.3202(5) 0.030(2) Uani 1 d . .
N4 N 0.0775(5) 0.3713(5) 0.2941(5) 0.027(2) Uani 1 d . .
N5 N 0.2460(5) 0.2727(4) 0.2881(5) 0.024(2) Uani 1 d . .
N6 N 0.2210(5) 0.1577(5) 0.1629(6) 0.035(2) Uani 1 d . .
N7 N -0.4684(5) 0.3072(5) -0.0259(6) 0.034(2) Uani 1 d . .
N8 N 0.6622(5) 0.3404(5) 0.5322(6) 0.034(2) Uani 1 d . .
N9 N 0.6327(10) 0.2287(8) 0.7868(9) 0.085(4) Uani 1 d . .
N10 N -0.8374(18) 0.2950(11) -0.4429(18) 0.188(11) Uani 1 d . .
C1 C 0.1486(7) 0.3581(6) 0.0560(7) 0.031(2) Uani 1 d . .
H1 H 0.2094(7) 0.3500(6) 0.0980(7) 0.037 Uiso 1 calc R .
C2 C 0.1162(7) 0.4009(6) -0.0372(7) 0.033(2) Uani 1 d . .
H2 H 0.1556(7) 0.4199(6) -0.0582(7) 0.040 Uiso 1 calc R .
C3 C 0.0249(7) 0.4154(6) -0.0994(7) 0.033(2) Uani 1 d . .
H3 H 0.0018(7) 0.4453(6) -0.1617(7) 0.040 Uiso 1 calc R .
C4 C -0.0316(6) 0.3849(6) -0.0675(7) 0.029(2) Uani 1 d . .
H4 H -0.0931(6) 0.3936(6) -0.1083(7) 0.035 Uiso 1 calc R .
C5 C 0.0046(6) 0.3412(5) 0.0257(7) 0.025(2) Uani 1 d . .
C6 C -0.0467(6) 0.3035(5) 0.0678(6) 0.022(2) Uani 1 d . .
C7 C -0.1410(6) 0.3131(5) 0.0307(6) 0.023(2) Uani 1 d . .
H7 H -0.1797(6) 0.3455(5) -0.0288(6) 0.027 Uiso 1 calc R .
C8 C -0.1785(6) 0.2743(5) 0.0824(7) 0.024(2) Uani 1 d . .
C9 C -0.1178(6) 0.2244(6) 0.1705(7) 0.030(2) Uani 1 d . .
H9 H -0.1405(6) 0.1966(6) 0.2055(7) 0.036 Uiso 1 calc R .
C10 C -0.0241(6) 0.2170(6) 0.2050(7) 0.025(2) Uani 1 d . .
C11 C 0.0492(6) 0.1710(6) 0.2974(7) 0.027(2) Uani 1 d . .
C12 C 0.0403(7) 0.1138(6) 0.3553(8) 0.038(3) Uani 1 d . .
H12 H -0.0158(7) 0.1041(6) 0.3396(8) 0.046 Uiso 1 calc R .
C13 C 0.1180(7) 0.0713(7) 0.4376(8) 0.044(3) Uani 1 d . .
H13 H 0.1148(7) 0.0316(7) 0.4768(8) 0.053 Uiso 1 calc R .
C14 C 0.1998(7) 0.0879(7) 0.4614(8) 0.044(3) Uani 1 d . .
H14 H 0.2516(7) 0.0604(7) 0.5169(8) 0.053 Uiso 1 calc R .
C15 C 0.2033(7) 0.1463(6) 0.4007(7) 0.038(3) Uani 1 d . .
H15 H 0.2586(7) 0.1571(6) 0.4162(7) 0.045 Uiso 1 calc R .
C16 C -0.5907(6) 0.2461(5) -0.1086(6) 0.035(2) Uiso 1 d G .
C17 C -0.6141(7) 0.1894(6) -0.0665(6) 0.130(7) Uiso 1 d G .
H17A H -0.6209(11) 0.1979(9) 0.0012(7) 0.156 Uiso 1 calc R .
C18 C -0.6275(7) 0.1199(6) -0.1258(8) 0.104(5) Uiso 1 d G .
H18A H -0.6431(11) 0.0819(8) -0.0977(12) 0.125 Uiso 1 calc R .
C19 C -0.6174(7) 0.1071(5) -0.2270(8) 0.083(4) Uiso 1 d G .
H19A H -0.6263(10) 0.0606(7) -0.2667(11) 0.100 Uiso 1 calc R .
C20 C -0.5940(8) 0.1639(7) -0.2690(6) 0.162(9) Uiso 1 d G .
H20A H -0.5872(12) 0.1554(10) -0.3368(7) 0.194 Uiso 1 calc R .
C21 C -0.5806(7) 0.2334(6) -0.2098(7) 0.105(5) Uiso 1 d G .
H21A H -0.5650(10) 0.2713(8) -0.2379(10) 0.126 Uiso 1 calc R .
C22 C -0.5722(7) 0.3208(8) -0.0635(12) 0.079(5) Uani 1 d . .
H22A H -0.6009(7) 0.3411(8) -0.0051(12) 0.094 Uiso 1 calc R .
H22B H -0.6044(7) 0.3665(8) -0.1149(12) 0.094 Uiso 1 calc R .
C23 C -0.4441(6) 0.3727(6) -0.0336(7) 0.029(2) Uani 1 d . .
H23 H -0.4910(6) 0.4246(6) -0.0637(7) 0.035 Uiso 1 calc R .
F23 F 0.4335(6) 0.0987(6) 0.5070(9) 0.133(4) Uani 1 d . .
C24 C -0.3508(6) 0.3635(6) 0.0026(6) 0.025(2) Uani 1 d . .
H24 H -0.3351(6) 0.4101(6) -0.0007(6) 0.030 Uiso 1 calc R .
C25 C -0.2796(6) 0.2862(5) 0.0442(6) 0.020(2) Uani 1 d . .
C26 C -0.3076(7) 0.2197(6) 0.0513(7) 0.033(2) Uani 1 d . .
H26 H -0.2619(7) 0.1670(6) 0.0804(7) 0.040 Uiso 1 calc R .
C27 C -0.4019(7) 0.2315(6) 0.0160(8) 0.037(3) Uani 1 d . .
H27 H -0.4199(7) 0.1868(6) 0.0210(8) 0.044 Uiso 1 calc R .
C28 C -0.0149(7) 0.4222(6) 0.2906(7) 0.029(2) Uani 1 d . .
H28 H -0.0620(7) 0.4036(6) 0.2506(7) 0.035 Uiso 1 calc R .
C29 C -0.0430(7) 0.4991(6) 0.3423(7) 0.033(2) Uani 1 d . .
H29 H -0.1078(7) 0.5317(6) 0.3378(7) 0.040 Uiso 1 calc R .
C30 C 0.0253(7) 0.5287(6) 0.4017(7) 0.036(2) Uani 1 d . .
H30 H 0.0075(7) 0.5821(6) 0.4360(7) 0.043 Uiso 1 calc R .
C31 C 0.1208(7) 0.4766(6) 0.4085(7) 0.030(2) Uani 1 d . .
H31 H 0.1684(7) 0.4940(6) 0.4497(7) 0.037 Uiso 1 calc R .
C32 C 0.1458(6) 0.3992(6) 0.3545(6) 0.026(2) Uani 1 d . .
C33 C 0.2434(6) 0.3399(6) 0.3546(6) 0.022(2) Uani 1 d . .
C34 C 0.3268(6) 0.3493(6) 0.4106(7) 0.027(2) Uani 1 d . .
H34 H 0.3248(6) 0.3953(6) 0.4573(7) 0.033 Uiso 1 calc R .
C35 C 0.4136(6) 0.2886(6) 0.3954(7) 0.027(2) Uani 1 d . .
C36 C 0.4167(6) 0.2179(6) 0.3305(7) 0.033(2) Uani 1 d . .
H36 H 0.4749(6) 0.1759(6) 0.3221(7) 0.039 Uiso 1 calc R .
C37 C 0.3301(6) 0.2112(6) 0.2777(7) 0.030(2) Uani 1 d . .
C38 C 0.3167(7) 0.1423(6) 0.2030(8) 0.040(3) Uani 1 d . .
C39 C 0.3893(8) 0.0688(7) 0.1800(11) 0.083(5) Uani 1 d . .
H39 H 0.4532(8) 0.0594(7) 0.2105(11) 0.099 Uiso 1 calc R .
C40 C 0.3654(9) 0.0090(9) 0.1106(14) 0.122(8) Uani 1 d . .
H40 H 0.4130(9) -0.0410(9) 0.0929(14) 0.147 Uiso 1 calc R .
C41 C 0.2691(8) 0.0249(8) 0.0678(13) 0.099(6) Uani 1 d . .
H41 H 0.2515(8) -0.0145(8) 0.0209(13) 0.119 Uiso 1 calc R .
C42 C 0.2004(8) 0.0987(7) 0.0949(9) 0.054(3) Uani 1 d . .
H42 H 0.1363(8) 0.1086(7) 0.0648(9) 0.065 Uiso 1 calc R .
C43 C 0.8477(8) 0.2588(7) 0.7307(8) 0.057(3) Uani 1 d . .
H43 H 0.8073(8) 0.2982(7) 0.7691(8) 0.069 Uiso 1 calc R .
C44 C 0.9213(10) 0.1844(8) 0.7782(9) 0.069(4) Uani 1 d . .
H44 H 0.9327(10) 0.1762(8) 0.8490(9) 0.083 Uiso 1 calc R .
C45 C 0.9765(9) 0.1236(9) 0.7225(11) 0.074(4) Uani 1 d . .
H45 H 1.0266(9) 0.0738(9) 0.7542(11) 0.089 Uiso 1 calc R .
C46 C 0.9575(10) 0.1366(11) 0.6190(12) 0.104(6) Uani 1 d . .
H46 H 0.9925(10) 0.0934(11) 0.5788(12) 0.125 Uiso 1 calc R .
C47 C 0.8877(9) 0.2120(10) 0.5724(11) 0.082(5) Uani 1 d . .
H47 H 0.8772(9) 0.2203(10) 0.5019(11) 0.099 Uiso 1 calc R .
C48 C 0.8331(7) 0.2757(6) 0.6299(8) 0.036(3) Uani 1 d . .
C49 C 0.7523(6) 0.3562(6) 0.5780(8) 0.037(3) Uani 1 d . .
H49A H 0.7407(6) 0.4031(6) 0.6288(8) 0.044 Uiso 1 calc R .
H49B H 0.7702(6) 0.3733(6) 0.5234(8) 0.044 Uiso 1 calc R .
C50 C 0.6498(7) 0.3071(6) 0.4352(8) 0.039(3) Uani 1 d . .
H50 H 0.6944(7) 0.2969(6) 0.3976(8) 0.047 Uiso 1 calc R .
C51 C 0.5703(6) 0.2884(6) 0.3922(7) 0.035(2) Uani 1 d . .
H51 H 0.5617(6) 0.2649(6) 0.3252(7) 0.042 Uiso 1 calc R .
C52 C 0.5032(6) 0.3038(5) 0.4462(7) 0.026(2) Uani 1 d . .
C53 C 0.5187(7) 0.3375(6) 0.5459(7) 0.036(3) Uani 1 d . .
H53 H 0.4749(7) 0.3479(6) 0.5848(7) 0.043 Uiso 1 calc R .
C54 C 0.5989(7) 0.3559(6) 0.5879(7) 0.039(3) Uani 1 d . .
H54 H 0.6091(7) 0.3790(6) 0.6549(7) 0.047 Uiso 1 calc R .
C55 C 0.6741(10) 0.1715(9) 0.7436(10) 0.059(3) Uani 1 d . .
C56 C 0.7277(10) 0.0986(9) 0.6852(12) 0.098(5) Uani 1 d . .
H56A H 0.6925(32) 0.0626(33) 0.6592(61) 0.117 Uiso 1 calc R .
H56B H 0.7891(28) 0.0652(34) 0.7301(21) 0.117 Uiso 1 calc R .
H56C H 0.7369(56) 0.1200(9) 0.6278(42) 0.117 Uiso 1 calc R .
C57 C -0.8502(13) 0.2690(11) -0.3749(18) 0.100(6) Uani 1 d . .
C58 C -0.8633(11) 0.2386(11) -0.2862(14) 0.108(6) Uani 1 d . .
H58A H -0.8378(63) 0.1764(11) -0.2873(43) 0.129 Uiso 1 calc R .
H58B H -0.9306(12) 0.2611(52) -0.2896(42) 0.129 Uiso 1 calc R .
H58C H -0.8303(58) 0.2583(53) -0.2229(14) 0.129 Uiso 1 calc R .

loop_
_atom_type_symbol
_atom_type_description
_atom_type_scat_dispersion_real
_atom_type_scat_dispersion_imag
_atom_type_scat_source
C C 0.0033 0.0016 'International Tables Vol C Tables 4.2.6.8 and 6.1.1.4'
H H 0.0000 0.0000 'International Tables Vol C Tables 4.2.6.8 and 6.1.1.4'
N N 0.0061 0.0033 'International Tables Vol C Tables 4.2.6.8 and 6.1.1.4'
P P 0.1023 0.0942 'International Tables Vol C Tables 4.2.6.8 and 6.1.1.4'
F F 0.0171 0.0103 'International Tables Vol C Tables 4.2.6.8 and 6.1.1.4'
Fe Fe 0.3463 0.8444 'International Tables Vol C Tables 4.2.6.8 and 6.1.1.4'

loop_
_geom_angle_atom_site_label_1
_geom_angle_atom_site_label_2
_geom_angle_atom_site_label_3
_geom_angle
_geom_angle_site_symmetry_1
_geom_angle_site_symmetry_3
_geom_angle_publ_flag
N5 Fe1 N2 175.5(3) . . ?
N5 Fe1 N6 80.7(3) . . ?
N2 Fe1 N6 103.4(3) . . ?
N5 Fe1 N1 101.4(3) . . ?
N2 Fe1 N1 80.4(3) . . ?
N6 Fe1 N1 92.2(3) . . ?
N5 Fe1 N4 81.2(3) . . ?
N2 Fe1 N4 94.7(3) . . ?
N6 Fe1 N4 161.8(3) . . ?
N1 Fe1 N4 90.7(3) . . ?
N5 Fe1 N3 97.7(3) . . ?
N2 Fe1 N3 80.7(3) . . ?
N6 Fe1 N3 89.0(3) . . ?
N1 Fe1 N3 160.8(3) . . ?
N4 Fe1 N3 94.1(3) . . ?
F4 P1 F5 95.3(7) . . ?
F4 P1 F3 93.1(4) . . ?
F5 P1 F3 90.1(4) . . ?
F4 P1 F2 93.0(6) . . ?
F5 P1 F2 171.3(6) . . ?
F3 P1 F2 92.1(4) . . ?
F4 P1 F6 88.3(5) . . ?
F5 P1 F6 89.5(4) . . ?
F3 P1 F6 178.6(4) . . ?
F2 P1 F6 88.0(4) . . ?
F4 P1 F1 176.7(7) . . ?
F5 P1 F1 88.0(6) . . ?
F3 P1 F1 86.8(4) . . ?
F2 P1 F1 83.7(5) . . ?
F6 P1 F1 91.9(4) . . ?
F9 P2 F10 91.4(3) . . ?
F9 P2 F8 90.4(3) . . ?
F10 P2 F8 89.7(3) . . ?
F9 P2 F11 90.7(3) . . ?
F10 P2 F11 91.1(3) . . ?
F8 P2 F11 178.7(3) . . ?
F9 P2 F12 178.9(3) . . ?
F10 P2 F12 89.5(3) . . ?
F8 P2 F12 89.0(3) . . ?
F11 P2 F12 89.9(3) . . ?
F9 P2 F7 89.7(3) . . ?
F10 P2 F7 178.5(3) . . ?
F8 P2 F7 89.2(3) . . ?
F11 P2 F7 90.0(3) . . ?
F12 P2 F7 89.4(3) . . ?
F14 P3 F14 180.0 2 . ?
F14 P3 F13 89.5(5) 2 . ?
F14 P3 F13 90.5(5) . . ?
F14 P3 F13 90.5(5) 2 2 ?
F14 P3 F13 89.5(5) . 2 ?
F13 P3 F13 180.0 . 2 ?
F14 P3 F15 89.0(4) 2 2 ?
F14 P3 F15 91.0(4) . 2 ?
F13 P3 F15 92.1(3) . 2 ?
F13 P3 F15 87.9(3) 2 2 ?
F14 P3 F15 91.0(4) 2 . ?
F14 P3 F15 89.0(4) . . ?
F13 P3 F15 87.9(3) . . ?
F13 P3 F15 92.1(3) 2 . ?
F15 P3 F15 180.0 2 . ?
F20 P4 F21 91.7(5) . . ?
F20 P4 F16 91.4(4) . . ?
F21 P4 F16 90.6(4) . . ?
F20 P4 F17 89.3(4) . . ?
F21 P4 F17 178.9(4) . . ?
F16 P4 F17 89.7(4) . . ?
F20 P4 F19 178.1(5) . . ?
F21 P4 F19 89.9(4) . . ?
F16 P4 F19 89.6(4) . . ?
F17 P4 F19 89.0(4) . . ?
F20 P4 F18 89.0(4) . . ?
F21 P4 F18 89.9(4) . . ?
F16 P4 F18 179.3(4) . . ?
F17 P4 F18 89.7(4) . . ?
F19 P4 F18 90.0(3) . . ?
F23 P5 F23 179.999(1) . 2_656 ?
F23 P5 F22 88.0(5) . . ?
F23 P5 F22 92.0(5) 2_656 . ?
F23 P5 F22 92.0(5) . 2_656 ?
F23 P5 F22 88.0(5) 2_656 2_656 ?
F22 P5 F22 179.998(1) . 2_656 ?
F23 P5 F24 90.1(5) . . ?
F23 P5 F24 89.9(5) 2_656 . ?
F22 P5 F24 88.9(5) . . ?
F22 P5 F24 91.1(5) 2_656 . ?
F23 P5 F24 89.9(5) . 2_656 ?
F23 P5 F24 90.1(5) 2_656 2_656 ?
F22 P5 F24 91.1(5) . 2_656 ?
F22 P5 F24 88.9(5) 2_656 2_656 ?
F24 P5 F24 179.999(2) . 2_656 ?
C5 N1 C1 117.6(7) . . ?
C5 N1 Fe1 115.5(6) . . ?
C1 N1 Fe1 127.0(6) . . ?
C10 N2 C6 120.4(7) . . ?
C10 N2 Fe1 119.4(5) . . ?
C6 N2 Fe1 119.2(6) . . ?
C15 N3 C11 118.3(8) . . ?
C15 N3 Fe1 126.6(7) . . ?
C11 N3 Fe1 114.6(5) . . ?
C28 N4 C32 117.3(8) . . ?
C28 N4 Fe1 128.9(6) . . ?
C32 N4 Fe1 113.7(6) . . ?
C37 N5 C33 120.7(7) . . ?
C37 N5 Fe1 120.1(6) . . ?
C33 N5 Fe1 119.1(6) . . ?
C42 N6 C38 116.7(9) . . ?
C42 N6 Fe1 127.6(7) . . ?
C38 N6 Fe1 115.7(6) . . ?
C23 N7 C27 120.9(8) . . ?
C23 N7 C22 118.7(8) . . ?
C27 N7 C22 120.4(8) . . ?
C54 N8 C50 121.6(8) . . ?
C54 N8 C49 120.9(8) . . ?
C50 N8 C49 117.5(8) . . ?
N1 C1 C2 121.9(8) . . ?
C1 C2 C3 119.8(8) . . ?
C4 C3 C2 119.0(8) . . ?
C5 C4 C3 119.1(8) . . ?
N1 C5 C4 122.7(8) . . ?
N1 C5 C6 112.5(7) . . ?
C4 C5 C6 124.8(8) . . ?
N2 C6 C7 120.5(8) . . ?
N2 C6 C5 111.6(7) . . ?
C7 C6 C5 127.9(8) . . ?
C6 C7 C8 120.0(8) . . ?
C7 C8 C9 118.5(8) . . ?
C7 C8 C25 120.0(7) . . ?
C9 C8 C25 121.5(8) . . ?
C10 C9 C8 119.4(8) . . ?
N2 C10 C9 121.1(8) . . ?
N2 C10 C11 111.2(7) . . ?
C9 C10 C11 127.7(8) . . ?
N3 C11 C12 122.4(8) . . ?
N3 C11 C10 113.3(8) . . ?
C12 C11 C10 124.4(8) . . ?
C11 C12 C13 117.9(9) . . ?
C14 C13 C12 120.3(9) . . ?
C13 C14 C15 118.6(9) . . ?
N3 C15 C14 122.5(9) . . ?
C17 C16 C21 120.0 . . ?
C17 C16 C22 130.5(9) . . ?
C21 C16 C22 109.5(9) . . ?
C16 C17 C18 120.0 . . ?
C19 C18 C17 120.0 . . ?
C18 C19 C20 120.0 . . ?
C21 C20 C19 120.0 . . ?
C20 C21 C16 120.0 . . ?
C16 C22 N7 115.8(9) . . ?
N7 C23 C24 120.3(8) . . ?
C23 C24 C25 120.8(8) . . ?
C24 C25 C26 117.2(8) . . ?
C24 C25 C8 121.9(7) . . ?
C26 C25 C8 120.9(7) . . ?
C27 C26 C25 120.5(9) . . ?
N7 C27 C26 120.2(8) . . ?
N4 C28 C29 123.6(8) . . ?
C28 C29 C30 119.5(9) . . ?
C29 C30 C31 118.0(9) . . ?
C32 C31 C30 120.3(9) . . ?
N4 C32 C31 121.2(8) . . ?
N4 C32 C33 113.6(8) . . ?
C31 C32 C33 125.2(8) . . ?
N5 C33 C34 121.1(8) . . ?
N5 C33 C32 112.2(7) . . ?
C34 C33 C32 126.6(8) . . ?
C33 C34 C35 118.4(8) . . ?
C36 C35 C34 120.5(8) . . ?
C36 C35 C52 120.6(8) . . ?
C34 C35 C52 118.8(8) . . ?
C35 C36 C37 118.3(9) . . ?
N5 C37 C36 120.9(8) . . ?
N5 C37 C38 111.9(8) . . ?
C36 C37 C38 127.2(9) . . ?
C39 C38 N6 122.9(9) . . ?
C39 C38 C37 125.4(9) . . ?
N6 C38 C37 111.6(8) . . ?
C38 C39 C40 118.7(10) . . ?
C39 C40 C41 118.8(11) . . ?
C42 C41 C40 119.6(11) . . ?
N6 C42 C41 123.2(10) . . ?
C48 C43 C44 121.5(11) . . ?
C45 C44 C43 120.4(12) . . ?
C44 C45 C46 118.6(12) . . ?
C45 C46 C47 121.3(14) . . ?
C46 C47 C48 120.3(13) . . ?
C43 C48 C47 117.6(10) . . ?
C43 C48 C49 121.4(10) . . ?
C47 C48 C49 120.6(10) . . ?
N8 C49 C48 110.6(7) . . ?
N8 C50 C51 119.2(10) . . ?
C52 C51 C50 121.2(9) . . ?
C51 C52 C53 118.0(8) . . ?
C51 C52 C35 120.5(8) . . ?
C53 C52 C35 121.5(9) . . ?
C54 C53 C52 120.0(10) . . ?
N8 C54 C53 120.0(9) . . ?
N9 C55 C56 178.4(15) . . ?
N10 C57 C58 177.0(24) . . ?

loop_
_geom_bond_atom_site_label_1
_geom_bond_atom_site_label_2
_geom_bond_distance
_geom_bond_site_symmetry_2
_geom_bond_publ_flag
Fe1 N5 1.877(7) . ?
Fe1 N2 1.883(7) . ?
Fe1 N6 1.965(8) . ?
Fe1 N1 1.980(7) . ?
Fe1 N4 1.983(7) . ?
Fe1 N3 1.983(7) . ?
P1 F4 1.513(8) . ?
P1 F5 1.544(7) . ?
P1 F3 1.576(6) . ?
P1 F2 1.582(8) . ?
P1 F6 1.606(6) . ?
P1 F1 1.611(8) . ?
P2 F9 1.584(6) . ?
P2 F10 1.591(5) . ?
P2 F8 1.596(6) . ?
P2 F11 1.597(6) . ?
P2 F12 1.606(6) . ?
P2 F7 1.608(5) . ?
P3 F14 1.560(7) 2 ?
P3 F14 1.560(7) . ?
P3 F13 1.569(6) . ?
P3 F13 1.569(6) 2 ?
P3 F15 1.588(6) 2 ?
P3 F15 1.588(6) . ?
P4 F20 1.578(7) . ?
P4 F21 1.579(7) . ?
P4 F16 1.595(7) . ?
P4 F17 1.595(6) . ?
P4 F19 1.598(6) . ?
P4 F18 1.610(6) . ?
P5 F23 1.572(9) . ?
P5 F23 1.572(9) 2_656 ?
P5 F22 1.587(8) . ?
P5 F22 1.587(8) 2_656 ?
P5 F24 1.610(10) . ?
P5 F24 1.610(10) 2_656 ?
N1 C5 1.359(10) . ?
N1 C1 1.365(11) . ?
N2 C10 1.355(11) . ?
N2 C6 1.355(10) . ?
N3 C15 1.347(11) . ?
N3 C11 1.363(11) . ?
N4 C28 1.346(11) . ?
N4 C32 1.369(11) . ?
N5 C37 1.342(11) . ?
N5 C33 1.347(10) . ?
N6 C42 1.343(12) . ?
N6 C38 1.378(11) . ?
N7 C23 1.339(11) . ?
N7 C27 1.340(12) . ?
N7 C22 1.501(12) . ?
N8 C54 1.339(12) . ?
N8 C50 1.342(12) . ?
N8 C49 1.503(11) . ?
N9 C55 1.119(15) . ?
N10 C57 1.16(2) . ?
C1 C2 1.379(12) . ?
C2 C3 1.383(12) . ?
C3 C4 1.381(12) . ?
C4 C5 1.381(12) . ?
C5 C6 1.473(12) . ?
C6 C7 1.379(11) . ?
C7 C8 1.392(12) . ?
C8 C9 1.400(12) . ?
C8 C25 1.470(11) . ?
C9 C10 1.377(12) . ?
C10 C11 1.469(11) . ?
C11 C12 1.389(12) . ?
C12 C13 1.392(13) . ?
C13 C14 1.379(13) . ?
C14 C15 1.384(13) . ?
C16 C17 1.39 . ?
C16 C21 1.39 . ?
C16 C22 1.437(12) . ?
C17 C18 1.39 . ?
C18 C19 1.39 . ?
C19 C20 1.39 . ?
C20 C21 1.39 . ?
C23 C24 1.365(12) . ?
C24 C25 1.378(11) . ?
C25 C26 1.392(12) . ?
C26 C27 1.366(12) . ?
C28 C29 1.357(12) . ?
C29 C30 1.382(13) . ?
C30 C31 1.383(13) . ?
C31 C32 1.374(12) . ?
C32 C33 1.453(12) . ?
C33 C34 1.382(11) . ?
C34 C35 1.388(12) . ?
C35 C36 1.379(12) . ?
C35 C52 1.500(12) . ?
C36 C37 1.395(12) . ?
C37 C38 1.481(13) . ?
C38 C39 1.373(14) . ?
C39 C40 1.38(2) . ?
C40 C41 1.39(2) . ?
C41 C42 1.36(2) . ?
C43 C48 1.350(14) . ?
C43 C44 1.384(15) . ?
C44 C45 1.35(2) . ?
C45 C46 1.36(2) . ?
C46 C47 1.37(2) . ?
C47 C48 1.38(2) . ?
C48 C49 1.504(13) . ?
C50 C51 1.374(13) . ?
C51 C52 1.372(13) . ?
C52 C53 1.380(12) . ?
C53 C54 1.379(13) . ?
C55 C56 1.46(2) . ?
C57 C58 1.45(2) . ?
